data_1558874
loop_
_publ_author_name
'Rawling, Tristan'
'MacDermott-Opeskin, Hugo'
'Roseblade, Ariane'
'Pazderka, Curtis'
'Clarke, Callum'
'Bourget, Kirsi'
'Wu, Xin'
'Lewis, William'
'Noble, Benjamin'
'Gale, Philip A.'
'O'Mara, Megan L.'
'Cranfield, Charles'
'Murray, Michael'

_publ_section_title
;
 Aryl urea substituted fatty acids: a new class of protonophoric
 mitochondrial uncoupler that utilises a synthetic anion transporter
;
_journal_name_full 'Chemical Science'
_journal_paper_doi 10.1039/D0SC02777D
_journal_year 2020
_chemical_formula_moiety '2(C12 H18 Cl0.5 F1.5 N O1.5), 2(C1.5 H3.5 N0.5 O0.5)'
_chemical_formula_sum 'C27 H43 Cl F3 N3 O4'
_chemical_formula_weight 566.09
_space_group_crystal_system triclinic
_space_group_IT_number 2
_space_group_name_Hall '-P 1'
_space_group_name_H-M_alt 'P -1'
_atom_sites_solution_hydrogens mixed
_atom_sites_solution_primary dual
_audit_creation_date 2020-01-22
_audit_creation_method
;
Olex2 1.3
(compiled 2019.09.11 svn.r3662 for OlexSys, GUI svn.r6003)
;
_audit_update_record
;
2020-04-22 deposited with the CCDC.	2020-08-11 downloaded from the CCDC.
;
_cell_angle_alpha 90.279(3)
_cell_angle_beta 98.533(3)
_cell_angle_gamma 100.758(2)
_cell_formula_units_Z 4
_cell_length_a 10.4481(3)
_cell_length_b 13.0857(4)
_cell_length_c 21.6967(8)
_cell_measurement_reflns_used 7982
_cell_measurement_temperature 100(2)
_cell_measurement_theta_max 72.6020
_cell_measurement_theta_min 3.9580
_cell_volume 2880.37(16)
_computing_cell_refinement 'CrysAlisPro 1.171.40.35a (Rigaku OD, 2018)'
_computing_data_collection 'CrysAlisPro 1.171.40.35a (Rigaku OD, 2018)'
_computing_data_reduction 'CrysAlisPro 1.171.40.35a (Rigaku OD, 2018)'
_computing_molecular_graphics 'Olex2 1.3 (Dolomanov et al., 2009)'
_computing_publication_material 'Olex2 1.3 (Dolomanov et al., 2009)'
_computing_structure_refinement 'SHELXL 2018/3 (Sheldrick, 2015)'
_computing_structure_solution 'SHELXT 2018/2 (Sheldrick, 2018)'
_diffrn_ambient_environment N~2~
_diffrn_ambient_temperature 100(2)
_diffrn_detector 'CCD area detector'
_diffrn_detector_area_resol_mean 10.5861
_diffrn_detector_type 'Agilent Diffraction Atlas detector'
_diffrn_measured_fraction_theta_full 0.999
_diffrn_measured_fraction_theta_max 0.971
_diffrn_measurement_details
;
List of Runs (angles in degrees, time in seconds):

  # Type    Start    End  Width  t~exp~   \w     \q     \k     \f   Frames
#--------------------------------------------------------------------------
  1  \w      5.00  35.00   1.00    9.00    --  -38.01  19.00 -60.00   30
  2  \w     -3.00  31.00   1.00    9.00    --  -38.01  19.00 -30.00   34
  3  \w      8.00  45.00   1.00    9.00    --  -38.01  19.00 -90.00   37
  4  \w     -5.00  30.00   1.00    9.00    --  -38.01  19.00-180.00   35
  5  \w     -5.00  45.00   1.00    9.00    --  -38.01  19.00-150.00   50
  6  \w      7.00  45.00   1.00    9.00    --  -38.01  19.00-120.00   38
  7  \w     66.00 125.00   1.00    9.00    --   38.01 178.00 120.00   59
  8  \w      6.00  78.00   1.00    9.00    --   38.01 -99.00 120.00   72
  9  \w     17.00  78.00   1.00    9.00    --   38.01 -99.00-120.00   61
 10  \w     42.00 109.00   1.00   36.00    --  107.94-112.00 150.00   67
 11  \w    153.00 178.00   1.00   36.00    --  107.94 112.00 -60.00   25
 12  \w     62.00 145.00   1.00   36.00    --  107.94 178.00-180.00   83
 13  \w    101.00 164.00   1.00   36.00    --  107.94  45.00   0.00   63
 14  \w     35.00  72.00   1.00   36.00    --  107.94 -45.00 -90.00   37
 15  \w     35.00  62.00   1.00   36.00    --  107.94 -61.00 150.00   27
 16  \w     45.00  71.00   1.00   36.00    --  107.94 -45.00   0.00   26
 17  \w    108.00 152.00   1.00   36.00    --  107.94  77.00-150.00   44
 18  \w     31.00 109.00   1.00   36.00    --  107.94-112.00 -30.00   78
 19  \w     28.00  57.00   1.00   36.00    --  107.94 -30.00-180.00   29
 20  \w     34.00  66.00   1.00   36.00    --  107.94 -45.00 -60.00   32
 21  \w     28.00  57.00   1.00   36.00    --  107.94 -30.00  60.00   29
 22  \w     46.00  72.00   1.00   36.00    --  107.94 -45.00  90.00   26
 23  \w     33.00 109.00   1.00   36.00    --  107.94-112.00-120.00   76
 24  \w    110.00 142.00   1.00   36.00    --  107.94 112.00 -60.00   32
 25  \w     47.00  86.00   1.00   36.00    --  107.94 -61.00-150.00   39
 26  \w     76.00 109.00   1.00   36.00    --  107.94-112.00   0.00   33
 27  \w     63.00 128.00   1.00   36.00    --  107.94 178.00 120.00   65
 28  \w     74.00 173.00   1.00   36.00    --  107.94  30.00 -60.00   99
;
_diffrn_measurement_device '\k-geometry diffractometer'
_diffrn_measurement_device_type 'SuperNova-Duo, Atlas'
_diffrn_measurement_method '\w scans'
_diffrn_orient_matrix_type 'CrysAlisPro convention (1999,Acta A55,543-557)'
_diffrn_orient_matrix_UB_11 0.0744965000
_diffrn_orient_matrix_UB_12 0.1136225000
_diffrn_orient_matrix_UB_13 0.0027660000
_diffrn_orient_matrix_UB_21 0.0012051000
_diffrn_orient_matrix_UB_22 0.0051546000
_diffrn_orient_matrix_UB_23 0.0710400000
_diffrn_orient_matrix_UB_31 0.1323151000
_diffrn_orient_matrix_UB_32 -0.0379455000
_diffrn_orient_matrix_UB_33 0.0103241000
_diffrn_radiation_collimation 'focusing mirrors'
_diffrn_radiation_monochromator mirror
_diffrn_radiation_probe x-ray
_diffrn_radiation_type 'Cu K\a'
_diffrn_radiation_wavelength 1.54184
_diffrn_radiation_wavelength_determination fundamental
_diffrn_radiation_xray_symbol K-L~2,3~
_diffrn_reflns_av_R_equivalents 0.0258
_diffrn_reflns_av_unetI/netI 0.0370
_diffrn_reflns_Laue_measured_fraction_full 0.999
_diffrn_reflns_Laue_measured_fraction_max 0.971
_diffrn_reflns_limit_h_max 12
_diffrn_reflns_limit_h_min -10
_diffrn_reflns_limit_k_max 14
_diffrn_reflns_limit_k_min -16
_diffrn_reflns_limit_l_max 26
_diffrn_reflns_limit_l_min -25
_diffrn_reflns_number 20897
_diffrn_reflns_point_group_measured_fraction_full 0.999
_diffrn_reflns_point_group_measured_fraction_max 0.971
_diffrn_reflns_theta_full 67.684
_diffrn_reflns_theta_max 72.738
_diffrn_reflns_theta_min 3.951
_diffrn_source 'microfocus sealed tube'
_diffrn_source_current 0.8
_diffrn_source_power 0.04
_diffrn_source_target Cu
_diffrn_source_type 'Agilent Diffraction microfocus tube'
_diffrn_source_voltage 50
_exptl_absorpt_coefficient_mu 1.656
_exptl_absorpt_correction_T_max 1.000
_exptl_absorpt_correction_T_min 0.727
_exptl_absorpt_correction_type gaussian
_exptl_absorpt_process_details
;
CrysAlisPro 1.171.40.35a (Rigaku Oxford Diffraction, 2018)
Numerical absorption correction based on gaussian integration over
			a multifaceted crystal model
Empirical absorption correction using spherical harmonics,
 implemented in SCALE3 ABSPACK scaling algorithm.
;
_exptl_crystal_colour 'clear colourless'
_exptl_crystal_colour_lustre clear
_exptl_crystal_colour_primary colourless
_exptl_crystal_density_diffrn 1.305
_exptl_crystal_description plate
_exptl_crystal_F_000 1208
_exptl_crystal_size_max 0.186
_exptl_crystal_size_mid 0.094
_exptl_crystal_size_min 0.041
_refine_diff_density_max 0.267
_refine_diff_density_min -0.353
_refine_diff_density_rms 0.048
_refine_ls_extinction_method none
_refine_ls_goodness_of_fit_ref 1.027
_refine_ls_hydrogen_treatment mixed
_refine_ls_matrix_type full
_refine_ls_number_parameters 784
_refine_ls_number_reflns 11109
_refine_ls_number_restraints 379
_refine_ls_restrained_S_all 1.027
_refine_ls_R_factor_all 0.0549
_refine_ls_R_factor_gt 0.0406
_refine_ls_shift/su_max 0.001
_refine_ls_shift/su_mean 0.000
_refine_ls_structure_factor_coef Fsqd
_refine_ls_weighting_details 'w=1/[\s^2^(Fo^2^)+(0.0576P)^2^+0.4065P] where P=(Fo^2^+2Fc^2^)/3'
_refine_ls_weighting_scheme calc
_refine_ls_wR_factor_gt 0.1042
_refine_ls_wR_factor_ref 0.1141
_reflns_Friedel_coverage 0.000
_reflns_number_gt 8785
_reflns_number_total 11109
_reflns_threshold_expression 'I > 2\s(I)'
_cod_data_source_file d0sc02777d2.cif
_cod_data_source_block pag20_s1973
_cod_database_code 1558874
_sydney_internal_submission_code pag20_s1973
_sydney_internal_submission_date 2020-01-13
_sydney_internal_submission_number s1973
_sydney_internal_client_code xwu
_sydney_internal_client_email xiwu7916@chem.usyd.edu.au
_sydney_internal_client_name 'Xin Wu'
_sydney_internal_supervisor_code pag
_sydney_internal_supervisor_name 'Phil Gale'
_sydney_internal_collection_date 2020-01-21
_sydney_internal_collection_user wlew0588
_sydney_internal_process_date 2020-01-22
_sydney_internal_process_user wlew0588
_sydney_internal_solution_date 2020-01-22
_sydney_internal_solution_user wlew0588
_sydney_internal_refine_date 2020-01-22
_sydney_internal_refine_user wlew0588
_sydney_internal_check_and_archive_date 2020-01-22
_sydney_internal_check_user wlew0588
_shelx_shelxl_version_number 2018/3
_chemical_oxdiff_formula 'C27 H42 Cl F3 N4 O4'
_chemical_oxdiff_usercomment 29CsOH-2
_shelx_space_group_comment
;
The symmetry employed for this shelxl refinement is uniquely defined
by the following loop, which should always be used as a source of
symmetry information in preference to the above space-group names.
They are only intended as comments.
;
_shelx_estimated_absorpt_t_max 0.935
_shelx_estimated_absorpt_t_min 0.748
_reflns_odcompleteness_completeness 99.93
_reflns_odcompleteness_iscentric 1
_reflns_odcompleteness_theta 67.13
_olex2_refinement_description
;
1. Fixed Uiso
 At 1.2 times of:
  All C(H) groups, All C(H,H) groups, All N(H) groups
 At 1.5 times of:
  All C(H,H,H) groups, All O(H) groups
2. Restrained distances
 F1-F2 \\sim F2-F3 \\sim F3-F1 \\sim F1A-F2A \\sim F2A-F3A \\sim F3A-F1A \\sim
F4-F5 \\sim F5-F6 \\sim F6-F4 ~
 F4A-F5A \\sim F5A-F6A \\sim F6A-F4A
 with sigma of 0.02
 C5-C24 \\sim C24A-C3 \\sim C48A-C27 \\sim C29-C48
 with sigma of 0.02
 F4-C48 \\sim F5-C48 \\sim F6-C48 \\sim F6A-C48A \\sim F4A-C48A \\sim F5A-C48A
\\sim F1-C24 \\sim F3-C24 ~
 F2-C24 \\sim F1A-C24A \\sim F3A-C24A \\sim F2A-C24A
 with sigma of 0.02
 Cl1-C3 \\sim Cl1A-C5 \\sim Cl2A-C29 \\sim Cl2-C27
 with sigma of 0.02
3. Restrained planarity
 C29, C30, C26, C25, C27, C28, Cl2A
 with sigma of 0.1
4. Uiso/Uaniso restraints and constraints
Cl1 \\sim Cl1A \\sim F1 \\sim F1A \\sim F2 \\sim F2A \\sim F3 \\sim F3A \\sim
C24 \\sim C24A \\sim Cl2 \\sim Cl2A \\sim F4 \\sim F4A \\sim F5 \\sim F5A \\sim
F6 \\sim F6A \\sim C48 \\sim C48A: within 2A with sigma of 0.01 and sigma for
terminal atoms of 0.02 within 2A
5. Rigid body (RIGU) restrains
 Cl1, Cl1A, F1, F1A, F2, F2A, F3, F3A, C24, C24A, Cl2, Cl2A, F4, F4A, F5, F5A,
 F6, F6A, C48, C48A
 with sigma for 1-2 distances of 0.004 and sigma for 1-3 distances of 0.004
6. Others
 Sof(Cl1A)=Sof(F1A)=Sof(F2A)=Sof(F3A)=Sof(C24A)=1-FVAR(1)
 Sof(Cl1)=Sof(F1)=Sof(F2)=Sof(F3)=Sof(C24)=FVAR(1)
 Sof(Cl2A)=Sof(F4A)=Sof(F5A)=Sof(F6A)=Sof(C48A)=1-FVAR(2)
 Sof(Cl2)=Sof(F4)=Sof(F5)=Sof(F6)=Sof(C48)=FVAR(2)
7.a Secondary CH2 refined with riding coordinates:
 C8(H8A,H8B), C9(H9A,H9B), C10(H10A,H10B), C11(H11A,H11B), C12(H12A,H12B),
 C13(H13A,H13B), C14(H14A,H14B), C15(H15A,H15B), C16(H16A,H16B), C17(H17A,H17B),
  C18(H18A,H18B), C19(H19A,H19B), C20(H20A,H20B), C21(H21A,H21B), C22(H22A,
 H22B), C32(H32A,H32B), C33(H33A,H33B), C34(H34A,H34B), C35(H35A,H35B),
 C36(H36A,H36B), C37(H37A,H37B), C38(H38A,H38B), C39(H39A,H39B), C40(H40A,H40B),
  C41(H41A,H41B), C42(H42A,H42B), C43(H43A,H43B), C44(H44A,H44B), C45(H45A,
 H45B), C46(H46A,H46B)
7.b Aromatic/amide H refined with riding coordinates:
 C2(H2B), C4(H4), C6(H6), C26(H26), C28(H28), C30(H30), C49(H49), C52(H52)
7.c Idealised Me refined as rotating group:
 C50(H50A,H50B,H50C), C51(H51A,H51B,H51C), C53(H53A,H53B,H53C), C54(H54A,H54B,
 H54C)
;
_olex2_date_sample_data_collection 2020-01-21
_olex2_date_sample_submission 2020-01-13
_olex2_exptl_crystal_mounting_method 'in paratone on a micromount'
_olex2_submission_original_sample_id 29CsOH-2
_olex2_submission_special_instructions 'No special instructions were received'
_oxdiff_exptl_absorpt_empirical_details
;
Empirical correction (ABSPACK) includes:
- Absorption correction using spherical harmonics
- Frame scaling
;
_oxdiff_exptl_absorpt_empirical_full_max 1.191
_oxdiff_exptl_absorpt_empirical_full_min 0.842

loop_
_space_group_symop_operation_xyz
'x, y, z'
'-x, -y, -z'

loop_
_atom_site_label
_atom_site_type_symbol
_atom_site_fract_x
_atom_site_fract_y
_atom_site_fract_z
_atom_site_U_iso_or_equiv
_atom_site_adp_type
_atom_site_occupancy
_atom_site_site_symmetry_order
_atom_site_calc_flag
_atom_site_refinement_flags_posn
_atom_site_refinement_flags_adp
_atom_site_refinement_flags_occupancy
_atom_site_disorder_assembly
_atom_site_disorder_group
Cl1 Cl 0.01633(5) 1.20854(4) 0.11100(3) 0.03229(14) Uani 0.9539(16) 1 d D U P A 1
Cl1A Cl 0.5221(19) 1.3029(14) 0.0865(11) 0.037(4) Uiso 0.0461(16) 1 d D U P A 2
F1 F 0.51517(13) 1.24224(10) 0.02458(6) 0.0463(3) Uani 0.9539(16) 1 d D U P A 1
F1A F 0.040(2) 1.3014(14) 0.1059(11) 0.041(5) Uiso 0.0461(16) 1 d D U P A 2
F2 F 0.62631(11) 1.28574(11) 0.11455(7) 0.0482(4) Uani 0.9539(16) 1 d D U P A 1
F2A F -0.026(2) 1.1772(17) 0.1639(9) 0.041(5) Uani 0.0461(16) 1 d D U P A 2
F3 F 0.49212(12) 1.37968(9) 0.07196(7) 0.0432(3) Uani 0.9539(16) 1 d D U P A 1
F3A F -0.029(2) 1.1493(16) 0.0662(9) 0.043(5) Uani 0.0461(16) 1 d D U P A 2
O1 O 0.55594(11) 0.98411(10) 0.20612(6) 0.0294(3) Uani 1 1 d . . . . .
O2 O 1.30398(12) -0.32215(10) 0.73739(6) 0.0318(3) Uani 1 1 d . . . . .
H2 H 1.282(2) -0.383(2) 0.7552(12) 0.048 Uiso 1 1 d . U . . .
O3 O 1.09912(13) -0.30958(12) 0.74820(8) 0.0450(4) Uani 1 1 d . . . . .
N1 N 0.33279(13) 0.97664(11) 0.19881(7) 0.0228(3) Uani 1 1 d . . . . .
H1 H 0.265(2) 0.9391(17) 0.2087(10) 0.027 Uiso 1 1 d . U . . .
N2 N 0.43201(13) 0.84823(11) 0.24666(7) 0.0224(3) Uani 1 1 d . . . . .
H2A H 0.358(2) 0.8238(17) 0.2551(10) 0.027 Uiso 1 1 d . U . . .
C1 C 0.31953(15) 1.06586(12) 0.16532(8) 0.0222(3) Uani 1 1 d . . . . .
C2 C 0.19287(16) 1.09003(13) 0.15431(8) 0.0239(3) Uani 1 1 d . . . . .
H2B H 0.120899 1.045803 0.168458 0.029 Uiso 1 1 calc R U . . .
C3 C 0.17380(16) 1.17876(13) 0.12270(8) 0.0251(3) Uani 1 1 d D . . . .
C4 C 0.27468(17) 1.24445(13) 0.09942(8) 0.0270(3) Uani 1 1 d . . . . .
H4 H 0.259578 1.304714 0.077414 0.032 Uiso 1 1 calc R U . . .
C5 C 0.39824(17) 1.21811(13) 0.10974(8) 0.0259(3) Uani 1 1 d D . . . .
C6 C 0.42362(16) 1.13088(13) 0.14272(8) 0.0244(3) Uani 1 1 d . . . . .
H6 H 0.510027 1.115867 0.149727 0.029 Uiso 1 1 calc R U . . .
C7 C 0.44741(15) 0.93907(12) 0.21645(8) 0.0216(3) Uani 1 1 d . . . . .
C8 C 0.54845(15) 0.80457(13) 0.26948(8) 0.0228(3) Uani 1 1 d . . . . .
H8A H 0.607719 0.853856 0.300688 0.027 Uiso 1 1 calc R U . . .
H8B H 0.596609 0.796392 0.234312 0.027 Uiso 1 1 calc R U . . .
C9 C 0.51434(14) 0.69988(12) 0.29891(8) 0.0209(3) Uani 1 1 d . . . . .
H9A H 0.460143 0.648802 0.267165 0.025 Uiso 1 1 calc R U . . .
H9B H 0.462019 0.706612 0.332687 0.025 Uiso 1 1 calc R U . . .
C10 C 0.64015(14) 0.66086(12) 0.32555(7) 0.0204(3) Uani 1 1 d . . . . .
H10A H 0.692046 0.654935 0.291490 0.024 Uiso 1 1 calc R U . . .
H10B H 0.694150 0.712882 0.356797 0.024 Uiso 1 1 calc R U . . .
C11 C 0.61327(14) 0.55585(12) 0.35608(8) 0.0219(3) Uani 1 1 d . . . . .
H11A H 0.559711 0.503695 0.324791 0.026 Uiso 1 1 calc R U . . .
H11B H 0.561018 0.561634 0.390022 0.026 Uiso 1 1 calc R U . . .
C12 C 0.73919(14) 0.51744(12) 0.38292(8) 0.0210(3) Uani 1 1 d . . . . .
H12A H 0.788342 0.506721 0.348523 0.025 Uiso 1 1 calc R U . . .
H12B H 0.795739 0.571724 0.412008 0.025 Uiso 1 1 calc R U . . .
C13 C 0.71170(14) 0.41591(12) 0.41744(8) 0.0218(3) Uani 1 1 d . . . . .
H13A H 0.663705 0.427104 0.452198 0.026 Uiso 1 1 calc R U . . .
H13B H 0.653756 0.362122 0.388501 0.026 Uiso 1 1 calc R U . . .
C14 C 0.83609(14) 0.37574(12) 0.44353(8) 0.0216(3) Uani 1 1 d . . . . .
H14A H 0.896109 0.430840 0.470792 0.026 Uiso 1 1 calc R U . . .
H14B H 0.881701 0.360975 0.408560 0.026 Uiso 1 1 calc R U . . .
C15 C 0.80842(14) 0.27713(12) 0.48083(8) 0.0219(3) Uani 1 1 d . . . . .
H15A H 0.762697 0.291943 0.515743 0.026 Uiso 1 1 calc R U . . .
H15B H 0.748359 0.222094 0.453531 0.026 Uiso 1 1 calc R U . . .
C16 C 0.93248(14) 0.23650(12) 0.50710(8) 0.0223(3) Uani 1 1 d . . . . .
H16A H 0.993180 0.291842 0.533917 0.027 Uiso 1 1 calc R U . . .
H16B H 0.977488 0.220542 0.472167 0.027 Uiso 1 1 calc R U . . .
C17 C 0.90429(15) 0.13891(12) 0.54516(8) 0.0230(3) Uani 1 1 d . . . . .
H17A H 0.858258 0.154562 0.579784 0.028 Uiso 1 1 calc R U . . .
H17B H 0.844594 0.083224 0.518201 0.028 Uiso 1 1 calc R U . . .
C18 C 1.02885(15) 0.09936(12) 0.57207(8) 0.0231(3) Uani 1 1 d . . . . .
H18A H 1.088379 0.155007 0.599123 0.028 Uiso 1 1 calc R U . . .
H18B H 1.075045 0.084030 0.537433 0.028 Uiso 1 1 calc R U . . .
C19 C 1.00111(15) 0.00151(12) 0.60998(8) 0.0229(3) Uani 1 1 d . . . . .
H19A H 0.953964 0.016345 0.644356 0.027 Uiso 1 1 calc R U . . .
H19B H 0.942902 -0.054692 0.582832 0.027 Uiso 1 1 calc R U . . .
C20 C 1.12686(15) -0.03575(13) 0.63721(8) 0.0245(3) Uani 1 1 d . . . . .
H20A H 1.184764 0.020454 0.664464 0.029 Uiso 1 1 calc R U . . .
H20B H 1.174225 -0.049976 0.602783 0.029 Uiso 1 1 calc R U . . .
C21 C 1.10067(15) -0.13365(13) 0.67480(8) 0.0251(3) Uani 1 1 d . . . . .
H21A H 1.060601 -0.117925 0.711478 0.030 Uiso 1 1 calc R U . . .
H21B H 1.036947 -0.188249 0.648749 0.030 Uiso 1 1 calc R U . . .
C22 C 1.22667(15) -0.17451(13) 0.69682(8) 0.0243(3) Uani 1 1 d . . . . .
H22A H 1.269895 -0.185189 0.660300 0.029 Uiso 1 1 calc R U . . .
H22B H 1.287819 -0.121481 0.725096 0.029 Uiso 1 1 calc R U . . .
C23 C 1.20242(16) -0.27512(13) 0.73029(8) 0.0252(3) Uani 1 1 d . . . . .
C24 C 0.5085(3) 1.2798(2) 0.08023(16) 0.0305(7) Uani 0.9539(16) 1 d D U P A 1
C24A C 0.0386(17) 1.2020(18) 0.1164(10) 0.042(6) Uani 0.0461(16) 1 d D U P A 2
Cl2 Cl 1.24686(6) -0.50845(5) 0.99583(3) 0.03311(17) Uani 0.9165(17) 1 d D U P B 1
Cl2A Cl 0.7868(17) -0.7757(11) 0.9257(9) 0.060(4) Uiso 0.0835(17) 1 d D U P B 2
F4 F 0.86179(12) -0.84968(10) 0.92366(8) 0.0529(4) Uani 0.9165(17) 1 d D U P B 1
F4A F 1.2598(13) -0.4123(8) 0.9887(6) 0.040(3) Uani 0.0835(17) 1 d D U P B 2
F5 F 0.69146(11) -0.78386(9) 0.89553(6) 0.0391(3) Uani 0.9165(17) 1 d D U P B 1
F5A F 1.1984(12) -0.5364(9) 1.0482(5) 0.034(3) Uani 0.0835(17) 1 d D U P B 2
F6 F 0.78495(14) -0.76806(12) 0.99084(7) 0.0536(4) Uani 0.9165(17) 1 d D U P B 1
F6A F 1.3137(13) -0.5604(11) 0.9773(6) 0.046(3) Uani 0.0835(17) 1 d D U P B 2
O4 O 0.69652(11) -0.47635(10) 0.80068(6) 0.0319(3) Uani 1 1 d . . . . .
O5 O -0.06741(11) 0.82343(10) 0.26037(6) 0.0300(3) Uani 1 1 d . . . . .
H5 H -0.063(2) 0.872(2) 0.2333(12) 0.045 Uiso 1 1 d . U . . .
O6 O 0.14189(11) 0.82142(10) 0.25035(7) 0.0325(3) Uani 1 1 d . . . . .
N3 N 0.92146(14) -0.45711(11) 0.80441(7) 0.0262(3) Uani 1 1 d . . . . .
H3 H 0.990(2) -0.4119(18) 0.7947(10) 0.031 Uiso 1 1 d . U . . .
N4 N 0.80536(13) -0.34788(11) 0.74732(7) 0.0235(3) Uani 1 1 d . . . . .
H4A H 0.878(2) -0.3160(17) 0.7425(10) 0.028 Uiso 1 1 d . U . . .
C25 C 0.94790(16) -0.51872(13) 0.85593(8) 0.0248(3) Uani 1 1 d . . . . .
C26 C 1.06637(16) -0.48706(13) 0.89604(8) 0.0250(3) Uani 1 1 d . . . . .
H26 H 1.125277 -0.425264 0.888717 0.030 Uiso 1 1 calc R U . . .
C27 C 1.09712(16) -0.54690(14) 0.94673(8) 0.0264(3) Uani 1 1 d D . . . .
C28 C 1.01352(16) -0.63695(13) 0.95901(8) 0.0260(3) Uani 1 1 d . . . . .
H28 H 1.035259 -0.676671 0.994244 0.031 Uiso 1 1 calc R U . . .
C29 C 0.89669(16) -0.66745(13) 0.91815(8) 0.0260(3) Uani 1 1 d D . . . .
C30 C 0.86240(16) -0.61038(13) 0.86633(8) 0.0259(3) Uani 1 1 d . . . . .
H30 H 0.782583 -0.633299 0.838641 0.031 Uiso 1 1 calc R U . . .
C31 C 0.79992(15) -0.42969(12) 0.78519(8) 0.0228(3) Uani 1 1 d . . . . .
C32 C 0.68757(15) -0.30516(13) 0.72634(8) 0.0224(3) Uani 1 1 d . . . . .
H32A H 0.645696 -0.291204 0.762759 0.027 Uiso 1 1 calc R U . . .
H32B H 0.623647 -0.356661 0.698198 0.027 Uiso 1 1 calc R U . . .
C33 C 0.72191(15) -0.20460(12) 0.69210(8) 0.0213(3) Uani 1 1 d . . . . .
H33A H 0.785630 -0.153154 0.720364 0.026 Uiso 1 1 calc R U . . .
H33B H 0.764384 -0.218628 0.655895 0.026 Uiso 1 1 calc R U . . .
C34 C 0.59963(15) -0.15922(12) 0.66955(7) 0.0206(3) Uani 1 1 d . . . . .
H34A H 0.556489 -0.146932 0.705842 0.025 Uiso 1 1 calc R U . . .
H34B H 0.536735 -0.210752 0.640999 0.025 Uiso 1 1 calc R U . . .
C35 C 0.62970(14) -0.05725(12) 0.63583(7) 0.0195(3) Uani 1 1 d . . . . .
H35A H 0.689062 -0.004547 0.664985 0.023 Uiso 1 1 calc R U . . .
H35B H 0.676581 -0.068601 0.600687 0.023 Uiso 1 1 calc R U . . .
C36 C 0.50595(14) -0.01534(12) 0.61083(7) 0.0197(3) Uani 1 1 d . . . . .
H36A H 0.459097 -0.004218 0.646017 0.024 Uiso 1 1 calc R U . . .
H36B H 0.446679 -0.068181 0.581729 0.024 Uiso 1 1 calc R U . . .
C37 C 0.53469(14) 0.08679(12) 0.57699(8) 0.0198(3) Uani 1 1 d . . . . .
H37A H 0.591514 0.140320 0.606474 0.024 Uiso 1 1 calc R U . . .
H37B H 0.584107 0.076322 0.542643 0.024 Uiso 1 1 calc R U . . .
C38 C 0.41021(14) 0.12668(12) 0.55019(7) 0.0193(3) Uani 1 1 d . . . . .
H38A H 0.353344 0.073070 0.520776 0.023 Uiso 1 1 calc R U . . .
H38B H 0.360886 0.137211 0.584559 0.023 Uiso 1 1 calc R U . . .
C39 C 0.43852(14) 0.22843(12) 0.51633(8) 0.0204(3) Uani 1 1 d . . . . .
H39A H 0.486899 0.217648 0.481647 0.024 Uiso 1 1 calc R U . . .
H39B H 0.496320 0.281786 0.545606 0.024 Uiso 1 1 calc R U . . .
C40 C 0.31436(14) 0.26913(12) 0.49019(7) 0.0194(3) Uani 1 1 d . . . . .
H40A H 0.255827 0.215321 0.461469 0.023 Uiso 1 1 calc R U . . .
H40B H 0.266780 0.281147 0.524960 0.023 Uiso 1 1 calc R U . . .
C41 C 0.34283(14) 0.36988(12) 0.45540(8) 0.0205(3) Uani 1 1 d . . . . .
H41A H 0.391295 0.358096 0.420925 0.025 Uiso 1 1 calc R U . . .
H41B H 0.400513 0.423930 0.484256 0.025 Uiso 1 1 calc R U . . .
C42 C 0.21815(14) 0.40999(12) 0.42858(8) 0.0206(3) Uani 1 1 d . . . . .
H42A H 0.159270 0.355160 0.400682 0.025 Uiso 1 1 calc R U . . .
H42B H 0.171049 0.423786 0.463186 0.025 Uiso 1 1 calc R U . . .
C43 C 0.24658(14) 0.50912(12) 0.39216(8) 0.0212(3) Uani 1 1 d . . . . .
H43A H 0.305123 0.564173 0.420030 0.025 Uiso 1 1 calc R U . . .
H43B H 0.293699 0.495509 0.357527 0.025 Uiso 1 1 calc R U . . .
C44 C 0.12145(14) 0.54794(12) 0.36563(8) 0.0212(3) Uani 1 1 d . . . . .
H44A H 0.074865 0.562145 0.400348 0.025 Uiso 1 1 calc R U . . .
H44B H 0.062540 0.492508 0.338178 0.025 Uiso 1 1 calc R U . . .
C45 C 0.14875(14) 0.64636(12) 0.32858(8) 0.0216(3) Uani 1 1 d . . . . .
H45A H 0.209932 0.701437 0.355396 0.026 Uiso 1 1 calc R U . . .
H45B H 0.191739 0.631774 0.292660 0.026 Uiso 1 1 calc R U . . .
C46 C 0.02195(15) 0.68471(13) 0.30508(8) 0.0236(3) Uani 1 1 d . . . . .
H46A H -0.037876 0.629403 0.277882 0.028 Uiso 1 1 calc R U . . .
H46B H -0.021833 0.696437 0.341246 0.028 Uiso 1 1 calc R U . . .
C47 C 0.04090(15) 0.78340(12) 0.26932(8) 0.0228(3) Uani 1 1 d . . . . .
C48 C 0.8093(4) -0.7691(3) 0.9306(2) 0.0369(10) Uani 0.9165(17) 1 d D U P B 1
C48A C 1.2200(15) -0.5138(12) 0.9911(7) 0.034(4) Uani 0.0835(17) 1 d D U P B 2
O7 O 1.26163(12) -0.50003(10) 0.78910(6) 0.0320(3) Uani 1 1 d . . . . .
N5 N 1.37206(14) -0.60579(12) 0.85004(7) 0.0282(3) Uani 1 1 d . . . . .
C49 C 1.36575(17) -0.52281(14) 0.81583(8) 0.0287(4) Uani 1 1 d . . . . .
H49 H 1.446175 -0.477726 0.811434 0.034 Uiso 1 1 calc R U . . .
C50 C 1.49744(19) -0.62599(18) 0.88146(11) 0.0427(5) Uani 1 1 d . . . . .
H50A H 1.569557 -0.574539 0.869393 0.064 Uiso 1 1 calc R U . . .
H50B H 1.507593 -0.695992 0.869435 0.064 Uiso 1 1 calc R U . . .
H50C H 1.499637 -0.621064 0.926698 0.064 Uiso 1 1 calc R U . . .
C51 C 1.25547(18) -0.68065(14) 0.85866(10) 0.0338(4) Uani 1 1 d . . . . .
H51A H 1.176530 -0.653949 0.841342 0.051 Uiso 1 1 calc R U . . .
H51B H 1.255309 -0.691943 0.903270 0.051 Uiso 1 1 calc R U . . .
H51C H 1.255772 -0.746650 0.837195 0.051 Uiso 1 1 calc R U . . .
O8 O -0.08167(12) 0.94479(11) 0.16715(7) 0.0359(3) Uani 1 1 d . . . . .
N6 N -0.22719(14) 0.96721(12) 0.08237(7) 0.0301(3) Uani 1 1 d . . . . .
C52 C -0.19026(17) 0.96311(14) 0.14286(9) 0.0300(4) Uani 1 1 d . . . . .
H52 H -0.250426 0.974899 0.169715 0.036 Uiso 1 1 calc R U . . .
C53 C -0.35508(19) 0.99072(18) 0.05670(10) 0.0397(5) Uani 1 1 d . . . . .
H53A H -0.407960 0.992619 0.090265 0.060 Uiso 1 1 calc R U . . .
H53B H -0.400814 0.936815 0.025398 0.060 Uiso 1 1 calc R U . . .
H53C H -0.342458 1.058526 0.037196 0.060 Uiso 1 1 calc R U . . .
C54 C -0.1397(2) 0.9524(2) 0.03832(11) 0.0472(5) Uani 1 1 d . . . . .
H54A H -0.057697 0.936579 0.060969 0.071 Uiso 1 1 calc R U . . .
H54B H -0.119842 1.016032 0.015158 0.071 Uiso 1 1 calc R U . . .
H54C H -0.182572 0.894452 0.009132 0.071 Uiso 1 1 calc R U . . .

loop_
_atom_site_aniso_label
_atom_site_aniso_U_11
_atom_site_aniso_U_22
_atom_site_aniso_U_33
_atom_site_aniso_U_23
_atom_site_aniso_U_13
_atom_site_aniso_U_12
Cl1 0.0248(2) 0.0304(2) 0.0421(3) 0.0126(2) -0.00116(18) 0.01077(17)
F1 0.0577(8) 0.0422(7) 0.0390(7) 0.0041(5) 0.0234(6) -0.0033(6)
F2 0.0285(6) 0.0567(8) 0.0541(8) 0.0286(7) 0.0033(5) -0.0035(5)
F2A 0.032(9) 0.051(10) 0.048(9) 0.004(8) 0.015(8) 0.025(8)
F3 0.0451(7) 0.0250(6) 0.0620(8) 0.0182(5) 0.0181(6) 0.0047(5)
F3A 0.041(10) 0.049(10) 0.042(8) 0.019(8) 0.010(8) 0.017(8)
O1 0.0189(5) 0.0307(6) 0.0407(7) 0.0151(5) 0.0084(5) 0.0065(5)
O2 0.0259(6) 0.0314(6) 0.0428(7) 0.0173(6) 0.0096(5) 0.0137(5)
O3 0.0280(7) 0.0444(8) 0.0704(10) 0.0377(8) 0.0208(7) 0.0152(6)
N1 0.0165(6) 0.0225(7) 0.0306(7) 0.0098(6) 0.0054(5) 0.0055(5)
N2 0.0153(6) 0.0235(7) 0.0299(7) 0.0106(6) 0.0041(5) 0.0067(5)
C1 0.0224(7) 0.0213(7) 0.0234(8) 0.0050(6) 0.0022(6) 0.0064(6)
C2 0.0225(8) 0.0227(8) 0.0259(8) 0.0054(6) 0.0025(6) 0.0040(6)
C3 0.0226(8) 0.0245(8) 0.0280(8) 0.0031(7) -0.0009(6) 0.0077(6)
C4 0.0322(9) 0.0222(8) 0.0258(8) 0.0081(6) 0.0004(7) 0.0061(7)
C5 0.0291(8) 0.0242(8) 0.0243(8) 0.0050(7) 0.0047(7) 0.0039(7)
C6 0.0234(8) 0.0242(8) 0.0267(8) 0.0074(7) 0.0056(6) 0.0057(6)
C7 0.0202(7) 0.0218(7) 0.0241(8) 0.0056(6) 0.0034(6) 0.0071(6)
C8 0.0162(7) 0.0243(8) 0.0290(8) 0.0077(6) 0.0015(6) 0.0077(6)
C9 0.0166(7) 0.0210(7) 0.0259(8) 0.0065(6) 0.0027(6) 0.0058(6)
C10 0.0149(7) 0.0222(7) 0.0240(8) 0.0049(6) 0.0018(6) 0.0047(6)
C11 0.0151(7) 0.0205(7) 0.0303(8) 0.0066(6) 0.0022(6) 0.0047(6)
C12 0.0137(7) 0.0208(7) 0.0284(8) 0.0055(6) 0.0013(6) 0.0048(6)
C13 0.0147(7) 0.0213(7) 0.0298(8) 0.0082(6) 0.0029(6) 0.0041(6)
C14 0.0149(7) 0.0211(7) 0.0296(8) 0.0068(6) 0.0028(6) 0.0055(6)
C15 0.0147(7) 0.0204(7) 0.0310(8) 0.0075(6) 0.0027(6) 0.0049(6)
C16 0.0145(7) 0.0210(7) 0.0317(8) 0.0064(6) 0.0021(6) 0.0049(6)
C17 0.0154(7) 0.0210(7) 0.0325(9) 0.0077(7) 0.0023(6) 0.0040(6)
C18 0.0154(7) 0.0210(7) 0.0334(9) 0.0075(7) 0.0027(6) 0.0056(6)
C19 0.0170(7) 0.0212(7) 0.0306(8) 0.0081(7) 0.0032(6) 0.0040(6)
C20 0.0166(7) 0.0237(8) 0.0332(9) 0.0102(7) 0.0024(6) 0.0043(6)
C21 0.0181(7) 0.0248(8) 0.0322(9) 0.0117(7) 0.0029(6) 0.0046(6)
C22 0.0174(7) 0.0245(8) 0.0311(9) 0.0104(7) 0.0028(6) 0.0047(6)
C23 0.0214(8) 0.0262(8) 0.0284(8) 0.0091(7) 0.0034(6) 0.0060(6)
C24 0.0399(13) 0.0188(13) 0.0313(13) 0.0078(11) 0.0032(10) 0.0034(10)
C24A 0.039(10) 0.049(11) 0.046(9) 0.013(8) 0.010(7) 0.023(9)
Cl2 0.0274(3) 0.0345(3) 0.0339(3) 0.0090(2) -0.0056(2) 0.0046(2)
F4 0.0348(7) 0.0259(6) 0.1005(12) 0.0222(7) 0.0102(7) 0.0115(5)
F4A 0.046(7) 0.034(6) 0.034(6) 0.013(5) -0.002(5) -0.002(5)
F5 0.0253(6) 0.0329(6) 0.0537(8) 0.0163(6) -0.0067(6) 0.0014(5)
F5A 0.034(6) 0.037(6) 0.032(6) 0.010(5) 0.014(5) 0.004(5)
F6 0.0511(8) 0.0612(9) 0.0407(7) 0.0211(7) 0.0107(6) -0.0132(7)
F6A 0.037(6) 0.057(7) 0.047(7) -0.003(6) 0.002(5) 0.020(6)
O4 0.0202(6) 0.0314(6) 0.0445(7) 0.0198(6) 0.0037(5) 0.0059(5)
O5 0.0223(6) 0.0304(6) 0.0402(7) 0.0167(6) 0.0056(5) 0.0113(5)
O6 0.0206(6) 0.0312(6) 0.0470(8) 0.0210(6) 0.0073(5) 0.0058(5)
N3 0.0206(7) 0.0274(7) 0.0320(8) 0.0151(6) 0.0041(6) 0.0072(6)
N4 0.0166(6) 0.0244(7) 0.0298(7) 0.0109(6) 0.0011(5) 0.0066(5)
C25 0.0230(8) 0.0259(8) 0.0284(8) 0.0110(7) 0.0044(6) 0.0109(6)
C26 0.0219(7) 0.0236(8) 0.0316(9) 0.0076(7) 0.0061(7) 0.0077(6)
C27 0.0224(8) 0.0289(8) 0.0290(8) 0.0051(7) 0.0015(6) 0.0093(6)
C28 0.0266(8) 0.0271(8) 0.0270(8) 0.0114(7) 0.0051(7) 0.0110(7)
C29 0.0228(8) 0.0254(8) 0.0322(9) 0.0105(7) 0.0054(7) 0.0089(6)
C30 0.0219(8) 0.0246(8) 0.0320(9) 0.0103(7) 0.0020(7) 0.0083(6)
C31 0.0215(8) 0.0214(7) 0.0251(8) 0.0060(6) 0.0006(6) 0.0054(6)
C32 0.0188(7) 0.0241(8) 0.0250(8) 0.0082(6) 0.0008(6) 0.0077(6)
C33 0.0193(7) 0.0211(7) 0.0241(8) 0.0075(6) 0.0018(6) 0.0063(6)
C34 0.0178(7) 0.0203(7) 0.0242(8) 0.0073(6) 0.0016(6) 0.0058(6)
C35 0.0172(7) 0.0191(7) 0.0232(8) 0.0053(6) 0.0022(6) 0.0065(6)
C36 0.0148(7) 0.0195(7) 0.0253(8) 0.0069(6) 0.0021(6) 0.0050(6)
C37 0.0151(7) 0.0191(7) 0.0258(8) 0.0068(6) 0.0025(6) 0.0050(6)
C38 0.0144(7) 0.0198(7) 0.0244(8) 0.0058(6) 0.0025(6) 0.0050(6)
C39 0.0154(7) 0.0202(7) 0.0261(8) 0.0060(6) 0.0027(6) 0.0051(6)
C40 0.0145(7) 0.0196(7) 0.0249(8) 0.0051(6) 0.0026(6) 0.0052(6)
C41 0.0151(7) 0.0202(7) 0.0268(8) 0.0063(6) 0.0024(6) 0.0055(6)
C42 0.0154(7) 0.0199(7) 0.0275(8) 0.0071(6) 0.0035(6) 0.0061(6)
C43 0.0158(7) 0.0197(7) 0.0283(8) 0.0062(6) 0.0030(6) 0.0045(6)
C44 0.0156(7) 0.0213(7) 0.0275(8) 0.0073(6) 0.0031(6) 0.0055(6)
C45 0.0156(7) 0.0213(7) 0.0287(8) 0.0091(6) 0.0042(6) 0.0046(6)
C46 0.0163(7) 0.0234(8) 0.0316(9) 0.0109(7) 0.0026(6) 0.0054(6)
C47 0.0190(7) 0.0218(8) 0.0269(8) 0.0058(6) 0.0000(6) 0.0050(6)
C48 0.0198(14) 0.0456(16) 0.0483(18) 0.0357(13) 0.0047(13) 0.0135(11)
C48A 0.037(8) 0.033(7) 0.037(7) 0.012(7) 0.012(7) 0.012(6)
O7 0.0336(6) 0.0287(6) 0.0351(7) 0.0089(5) 0.0033(5) 0.0112(5)
N5 0.0263(7) 0.0302(7) 0.0294(7) 0.0091(6) 0.0050(6) 0.0077(6)
C49 0.0311(9) 0.0262(8) 0.0295(9) 0.0056(7) 0.0052(7) 0.0066(7)
C50 0.0307(10) 0.0488(12) 0.0482(12) 0.0226(10) 0.0006(9) 0.0098(9)
C51 0.0316(9) 0.0272(9) 0.0445(11) 0.0081(8) 0.0102(8) 0.0067(7)
O8 0.0218(6) 0.0419(7) 0.0441(8) 0.0231(6) 0.0030(5) 0.0074(5)
N6 0.0244(7) 0.0334(8) 0.0348(8) 0.0070(6) 0.0045(6) 0.0107(6)
C52 0.0226(8) 0.0311(9) 0.0372(10) 0.0132(8) 0.0062(7) 0.0063(7)
C53 0.0294(9) 0.0506(12) 0.0396(11) 0.0058(9) -0.0023(8) 0.0145(8)
C54 0.0440(11) 0.0638(14) 0.0412(11) 0.0038(10) 0.0126(9) 0.0242(11)

loop_
_atom_type_symbol
_atom_type_description
_atom_type_scat_dispersion_real
_atom_type_scat_dispersion_imag
_atom_type_scat_source
C C 0.0181 0.0091 'International Tables Vol C Tables 4.2.6.8 and 6.1.1.4'
H H 0.0000 0.0000 'International Tables Vol C Tables 4.2.6.8 and 6.1.1.4'
Cl Cl 0.3639 0.7018 'International Tables Vol C Tables 4.2.6.8 and 6.1.1.4'
F F 0.0727 0.0534 'International Tables Vol C Tables 4.2.6.8 and 6.1.1.4'
N N 0.0311 0.0180 'International Tables Vol C Tables 4.2.6.8 and 6.1.1.4'
O O 0.0492 0.0322 'International Tables Vol C Tables 4.2.6.8 and 6.1.1.4'

loop_
_exptl_crystal_face_index_h
_exptl_crystal_face_index_k
_exptl_crystal_face_index_l
_exptl_crystal_face_perp_dist
0 1 0 0.0565
0 -1 0 0.0375
1 0 0 0.0850
-1 1 0 0.0576
0 0 1 0.0203
0 0 -1 0.0203
4 -7 -6 0.0626

loop_
_geom_angle_atom_site_label_1
_geom_angle_atom_site_label_2
_geom_angle_atom_site_label_3
_geom_angle
_geom_angle_site_symmetry_1
_geom_angle_site_symmetry_3
_geom_angle_publ_flag
C23 O2 H2 109.0(16) . . ?
C1 N1 H1 118.6(14) . . ?
C7 N1 H1 114.4(14) . . ?
C7 N1 C1 126.93(14) . . ?
C7 N2 H2A 117.9(14) . . ?
C7 N2 C8 118.96(13) . . ?
C8 N2 H2A 122.7(14) . . ?
N1 C1 C2 116.60(14) . . ?
N1 C1 C6 124.10(14) . . ?
C6 C1 C2 119.30(14) . . ?
C1 C2 H2B 120.3 . . ?
C3 C2 C1 119.43(15) . . ?
C3 C2 H2B 120.3 . . ?
C2 C3 Cl1 118.58(13) . . ?
C2 C3 C4 122.65(15) . . ?
C2 C3 C24A 116.0(9) . . ?
C4 C3 Cl1 118.77(12) . . ?
C4 C3 C24A 121.4(9) . . ?
C3 C4 H4 121.5 . . ?
C5 C4 C3 116.97(15) . . ?
C5 C4 H4 121.5 . . ?
C4 C5 Cl1A 116.6(9) . . ?
C4 C5 C6 122.71(15) . . ?
C4 C5 C24 119.54(19) . . ?
C6 C5 Cl1A 120.4(9) . . ?
C6 C5 C24 117.56(19) . . ?
C1 C6 H6 120.5 . . ?
C5 C6 C1 118.90(15) . . ?
C5 C6 H6 120.5 . . ?
O1 C7 N1 123.16(14) . . ?
O1 C7 N2 121.87(14) . . ?
N2 C7 N1 114.96(14) . . ?
N2 C8 H8A 109.1 . . ?
N2 C8 H8B 109.1 . . ?
N2 C8 C9 112.65(13) . . ?
H8A C8 H8B 107.8 . . ?
C9 C8 H8A 109.1 . . ?
C9 C8 H8B 109.1 . . ?
C8 C9 H9A 109.6 . . ?
C8 C9 H9B 109.6 . . ?
C8 C9 C10 110.47(12) . . ?
H9A C9 H9B 108.1 . . ?
C10 C9 H9A 109.6 . . ?
C10 C9 H9B 109.6 . . ?
C9 C10 H10A 108.9 . . ?
C9 C10 H10B 108.9 . . ?
H10A C10 H10B 107.7 . . ?
C11 C10 C9 113.34(12) . . ?
C11 C10 H10A 108.9 . . ?
C11 C10 H10B 108.9 . . ?
C10 C11 H11A 108.9 . . ?
C10 C11 H11B 108.9 . . ?
C10 C11 C12 113.16(12) . . ?
H11A C11 H11B 107.8 . . ?
C12 C11 H11A 108.9 . . ?
C12 C11 H11B 108.9 . . ?
C11 C12 H12A 109.0 . . ?
C11 C12 H12B 109.0 . . ?
H12A C12 H12B 107.8 . . ?
C13 C12 C11 112.85(12) . . ?
C13 C12 H12A 109.0 . . ?
C13 C12 H12B 109.0 . . ?
C12 C13 H13A 108.9 . . ?
C12 C13 H13B 108.9 . . ?
H13A C13 H13B 107.7 . . ?
C14 C13 C12 113.45(12) . . ?
C14 C13 H13A 108.9 . . ?
C14 C13 H13B 108.9 . . ?
C13 C14 H14A 108.9 . . ?
C13 C14 H14B 108.9 . . ?
C13 C14 C15 113.18(12) . . ?
H14A C14 H14B 107.8 . . ?
C15 C14 H14A 108.9 . . ?
C15 C14 H14B 108.9 . . ?
C14 C15 H15A 108.9 . . ?
C14 C15 H15B 108.9 . . ?
H15A C15 H15B 107.7 . . ?
C16 C15 C14 113.47(12) . . ?
C16 C15 H15A 108.9 . . ?
C16 C15 H15B 108.9 . . ?
C15 C16 H16A 108.9 . . ?
C15 C16 H16B 108.9 . . ?
C15 C16 C17 113.19(12) . . ?
H16A C16 H16B 107.8 . . ?
C17 C16 H16A 108.9 . . ?
C17 C16 H16B 108.9 . . ?
C16 C17 H17A 109.0 . . ?
C16 C17 H17B 109.0 . . ?
H17A C17 H17B 107.8 . . ?
C18 C17 C16 113.01(12) . . ?
C18 C17 H17A 109.0 . . ?
C18 C17 H17B 109.0 . . ?
C17 C18 H18A 108.9 . . ?
C17 C18 H18B 108.9 . . ?
C17 C18 C19 113.20(12) . . ?
H18A C18 H18B 107.8 . . ?
C19 C18 H18A 108.9 . . ?
C19 C18 H18B 108.9 . . ?
C18 C19 H19A 109.1 . . ?
C18 C19 H19B 109.1 . . ?
H19A C19 H19B 107.9 . . ?
C20 C19 C18 112.36(12) . . ?
C20 C19 H19A 109.1 . . ?
C20 C19 H19B 109.1 . . ?
C19 C20 H20A 109.0 . . ?
C19 C20 H20B 109.0 . . ?
C19 C20 C21 112.95(13) . . ?
H20A C20 H20B 107.8 . . ?
C21 C20 H20A 109.0 . . ?
C21 C20 H20B 109.0 . . ?
C20 C21 H21A 109.2 . . ?
C20 C21 H21B 109.2 . . ?
H21A C21 H21B 107.9 . . ?
C22 C21 C20 111.88(13) . . ?
C22 C21 H21A 109.2 . . ?
C22 C21 H21B 109.2 . . ?
C21 C22 H22A 109.0 . . ?
C21 C22 H22B 109.0 . . ?
H22A C22 H22B 107.8 . . ?
C23 C22 C21 113.00(13) . . ?
C23 C22 H22A 109.0 . . ?
C23 C22 H22B 109.0 . . ?
O2 C23 C22 113.23(14) . . ?
O3 C23 O2 123.53(15) . . ?
O3 C23 C22 123.23(14) . . ?
F1 C24 F2 107.4(3) . . ?
F1 C24 F3 106.0(2) . . ?
F1 C24 C5 112.8(2) . . ?
F2 C24 F3 105.9(2) . . ?
F2 C24 C5 113.2(2) . . ?
F3 C24 C5 111.1(2) . . ?
F1A C24A F2A 107.9(13) . . ?
F1A C24A F3A 106.7(14) . . ?
F1A C24A C3 110.9(18) . . ?
F2A C24A C3 116.1(16) . . ?
F3A C24A F2A 108.4(14) . . ?
F3A C24A C3 106.4(17) . . ?
C47 O5 H5 111.9(16) . . ?
C25 N3 H3 115.9(14) . . ?
C31 N3 H3 114.5(13) . . ?
C31 N3 C25 123.99(14) . . ?
C31 N4 H4A 118.0(15) . . ?
C31 N4 C32 120.54(14) . . ?
C32 N4 H4A 120.3(15) . . ?
C26 C25 N3 117.51(15) . . ?
C26 C25 C30 120.26(15) . . ?
C30 C25 N3 122.20(15) . . ?
C25 C26 H26 120.4 . . ?
C27 C26 C25 119.20(16) . . ?
C27 C26 H26 120.4 . . ?
C26 C27 Cl2 119.03(14) . . ?
C26 C27 C48A 120.5(6) . . ?
C28 C27 Cl2 118.98(13) . . ?
C28 C27 C26 121.98(16) . . ?
C28 C27 C48A 117.5(6) . . ?
C27 C28 H28 121.1 . . ?
C27 C28 C29 117.81(15) . . ?
C29 C28 H28 121.1 . . ?
C28 C29 Cl2A 123.6(7) . . ?
C28 C29 C30 122.17(16) . . ?
C28 C29 C48 117.1(2) . . ?
C30 C29 Cl2A 114.3(7) . . ?
C30 C29 C48 120.7(2) . . ?
C25 C30 H30 120.7 . . ?
C29 C30 C25 118.55(16) . . ?
C29 C30 H30 120.7 . . ?
O4 C31 N3 123.13(14) . . ?
O4 C31 N4 123.08(14) . . ?
N4 C31 N3 113.79(14) . . ?
N4 C32 H32A 109.5 . . ?
N4 C32 H32B 109.5 . . ?
N4 C32 C33 110.83(13) . . ?
H32A C32 H32B 108.1 . . ?
C33 C32 H32A 109.5 . . ?
C33 C32 H32B 109.5 . . ?
C32 C33 H33A 109.3 . . ?
C32 C33 H33B 109.3 . . ?
H33A C33 H33B 108.0 . . ?
C34 C33 C32 111.47(12) . . ?
C34 C33 H33A 109.3 . . ?
C34 C33 H33B 109.3 . . ?
C33 C34 H34A 108.9 . . ?
C33 C34 H34B 108.9 . . ?
C33 C34 C35 113.30(12) . . ?
H34A C34 H34B 107.7 . . ?
C35 C34 H34A 108.9 . . ?
C35 C34 H34B 108.9 . . ?
C34 C35 H35A 109.0 . . ?
C34 C35 H35B 109.0 . . ?
H35A C35 H35B 107.8 . . ?
C36 C35 C34 112.78(12) . . ?
C36 C35 H35A 109.0 . . ?
C36 C35 H35B 109.0 . . ?
C35 C36 H36A 108.9 . . ?
C35 C36 H36B 108.9 . . ?
C35 C36 C37 113.31(12) . . ?
H36A C36 H36B 107.7 . . ?
C37 C36 H36A 108.9 . . ?
C37 C36 H36B 108.9 . . ?
C36 C37 H37A 108.9 . . ?
C36 C37 H37B 108.9 . . ?
H37A C37 H37B 107.8 . . ?
C38 C37 C36 113.15(12) . . ?
C38 C37 H37A 108.9 . . ?
C38 C37 H37B 108.9 . . ?
C37 C38 H38A 108.9 . . ?
C37 C38 H38B 108.9 . . ?
H38A C38 H38B 107.7 . . ?
C39 C38 C37 113.29(12) . . ?
C39 C38 H38A 108.9 . . ?
C39 C38 H38B 108.9 . . ?
C38 C39 H39A 108.9 . . ?
C38 C39 H39B 108.9 . . ?
C38 C39 C40 113.38(12) . . ?
H39A C39 H39B 107.7 . . ?
C40 C39 H39A 108.9 . . ?
C40 C39 H39B 108.9 . . ?
C39 C40 H40A 108.9 . . ?
C39 C40 H40B 108.9 . . ?
H40A C40 H40B 107.7 . . ?
C41 C40 C39 113.25(12) . . ?
C41 C40 H40A 108.9 . . ?
C41 C40 H40B 108.9 . . ?
C40 C41 H41A 108.9 . . ?
C40 C41 H41B 108.9 . . ?
C40 C41 C42 113.22(12) . . ?
H41A C41 H41B 107.7 . . ?
C42 C41 H41A 108.9 . . ?
C42 C41 H41B 108.9 . . ?
C41 C42 H42A 109.0 . . ?
C41 C42 H42B 109.0 . . ?
H42A C42 H42B 107.8 . . ?
C43 C42 C41 113.14(12) . . ?
C43 C42 H42A 109.0 . . ?
C43 C42 H42B 109.0 . . ?
C42 C43 H43A 109.1 . . ?
C42 C43 H43B 109.1 . . ?
H43A C43 H43B 107.8 . . ?
C44 C43 C42 112.51(12) . . ?
C44 C43 H43A 109.1 . . ?
C44 C43 H43B 109.1 . . ?
C43 C44 H44A 109.0 . . ?
C43 C44 H44B 109.0 . . ?
C43 C44 C45 112.90(12) . . ?
H44A C44 H44B 107.8 . . ?
C45 C44 H44A 109.0 . . ?
C45 C44 H44B 109.0 . . ?
C44 C45 H45A 109.4 . . ?
C44 C45 H45B 109.4 . . ?
H45A C45 H45B 108.0 . . ?
C46 C45 C44 111.17(12) . . ?
C46 C45 H45A 109.4 . . ?
C46 C45 H45B 109.4 . . ?
C45 C46 H46A 108.6 . . ?
C45 C46 H46B 108.6 . . ?
H46A C46 H46B 107.6 . . ?
C47 C46 C45 114.47(13) . . ?
C47 C46 H46A 108.6 . . ?
C47 C46 H46B 108.6 . . ?
O5 C47 C46 111.65(13) . . ?
O6 C47 O5 123.72(14) . . ?
O6 C47 C46 124.63(14) . . ?
F4 C48 F5 108.7(3) . . ?
F4 C48 F6 106.6(3) . . ?
F4 C48 C29 113.3(3) . . ?
F5 C48 F6 105.3(3) . . ?
F5 C48 C29 112.8(3) . . ?
F6 C48 C29 109.7(3) . . ?
F4A C48A C27 109.5(12) . . ?
F5A C48A F4A 108.8(12) . . ?
F5A C48A C27 109.8(12) . . ?
F6A C48A F4A 108.6(12) . . ?
F6A C48A F5A 109.2(12) . . ?
F6A C48A C27 110.8(13) . . ?
C49 N5 C50 121.32(16) . . ?
C49 N5 C51 122.23(15) . . ?
C51 N5 C50 116.45(15) . . ?
O7 C49 N5 124.35(17) . . ?
O7 C49 H49 117.8 . . ?
N5 C49 H49 117.8 . . ?
N5 C50 H50A 109.5 . . ?
N5 C50 H50B 109.5 . . ?
N5 C50 H50C 109.5 . . ?
H50A C50 H50B 109.5 . . ?
H50A C50 H50C 109.5 . . ?
H50B C50 H50C 109.5 . . ?
N5 C51 H51A 109.5 . . ?
N5 C51 H51B 109.5 . . ?
N5 C51 H51C 109.5 . . ?
H51A C51 H51B 109.5 . . ?
H51A C51 H51C 109.5 . . ?
H51B C51 H51C 109.5 . . ?
C52 N6 C53 121.71(16) . . ?
C52 N6 C54 121.19(15) . . ?
C54 N6 C53 117.06(16) . . ?
O8 C52 N6 124.24(18) . . ?
O8 C52 H52 117.9 . . ?
N6 C52 H52 117.9 . . ?
N6 C53 H53A 109.5 . . ?
N6 C53 H53B 109.5 . . ?
N6 C53 H53C 109.5 . . ?
H53A C53 H53B 109.5 . . ?
H53A C53 H53C 109.5 . . ?
H53B C53 H53C 109.5 . . ?
N6 C54 H54A 109.5 . . ?
N6 C54 H54B 109.5 . . ?
N6 C54 H54C 109.5 . . ?
H54A C54 H54B 109.5 . . ?
H54A C54 H54C 109.5 . . ?
H54B C54 H54C 109.5 . . ?

loop_
_geom_bond_atom_site_label_1
_geom_bond_atom_site_label_2
_geom_bond_distance
_geom_bond_site_symmetry_2
_geom_bond_publ_flag
Cl1 C3 1.7434(16) . ?
Cl1A C5 1.680(14) . ?
F1 C24 1.318(4) . ?
F1A C24A 1.319(14) . ?
F2 C24 1.330(4) . ?
F2A C24A 1.322(14) . ?
F3 C24 1.359(3) . ?
F3A C24A 1.321(14) . ?
O1 C7 1.229(2) . ?
O2 H2 0.90(3) . ?
O2 C23 1.313(2) . ?
O3 C23 1.210(2) . ?
N1 H1 0.84(2) . ?
N1 C1 1.396(2) . ?
N1 C7 1.381(2) . ?
N2 H2A 0.83(2) . ?
N2 C7 1.355(2) . ?
N2 C8 1.4612(18) . ?
C1 C2 1.404(2) . ?
C1 C6 1.401(2) . ?
C2 H2B 0.9500 . ?
C2 C3 1.383(2) . ?
C3 C4 1.389(2) . ?
C3 C24A 1.486(16) . ?
C4 H4 0.9500 . ?
C4 C5 1.384(2) . ?
C5 C6 1.396(2) . ?
C5 C24 1.505(3) . ?
C6 H6 0.9500 . ?
C8 H8A 0.9900 . ?
C8 H8B 0.9900 . ?
C8 C9 1.518(2) . ?
C9 H9A 0.9900 . ?
C9 H9B 0.9900 . ?
C9 C10 1.5332(19) . ?
C10 H10A 0.9900 . ?
C10 H10B 0.9900 . ?
C10 C11 1.525(2) . ?
C11 H11A 0.9900 . ?
C11 H11B 0.9900 . ?
C11 C12 1.5314(19) . ?
C12 H12A 0.9900 . ?
C12 H12B 0.9900 . ?
C12 C13 1.530(2) . ?
C13 H13A 0.9900 . ?
C13 H13B 0.9900 . ?
C13 C14 1.5250(19) . ?
C14 H14A 0.9900 . ?
C14 H14B 0.9900 . ?
C14 C15 1.531(2) . ?
C15 H15A 0.9900 . ?
C15 H15B 0.9900 . ?
C15 C16 1.5260(19) . ?
C16 H16A 0.9900 . ?
C16 H16B 0.9900 . ?
C16 C17 1.530(2) . ?
C17 H17A 0.9900 . ?
C17 H17B 0.9900 . ?
C17 C18 1.527(2) . ?
C18 H18A 0.9900 . ?
C18 H18B 0.9900 . ?
C18 C19 1.531(2) . ?
C19 H19A 0.9900 . ?
C19 H19B 0.9900 . ?
C19 C20 1.525(2) . ?
C20 H20A 0.9900 . ?
C20 H20B 0.9900 . ?
C20 C21 1.525(2) . ?
C21 H21A 0.9900 . ?
C21 H21B 0.9900 . ?
C21 C22 1.525(2) . ?
C22 H22A 0.9900 . ?
C22 H22B 0.9900 . ?
C22 C23 1.505(2) . ?
Cl2 C27 1.7441(18) . ?
Cl2A C29 1.674(14) . ?
F4 C48 1.294(4) . ?
F4A C48A 1.318(14) . ?
F5 C48 1.328(4) . ?
F5A C48A 1.317(13) . ?
F6 C48 1.369(5) . ?
F6A C48A 1.315(13) . ?
O4 C31 1.231(2) . ?
O5 H5 0.86(3) . ?
O5 C47 1.3228(19) . ?
O6 C47 1.210(2) . ?
N3 H3 0.90(2) . ?
N3 C25 1.406(2) . ?
N3 C31 1.389(2) . ?
N4 H4A 0.81(2) . ?
N4 C31 1.351(2) . ?
N4 C32 1.4586(19) . ?
C25 C26 1.395(2) . ?
C25 C30 1.396(2) . ?
C26 H26 0.9500 . ?
C26 C27 1.387(2) . ?
C27 C28 1.382(2) . ?
C27 C48A 1.478(16) . ?
C28 H28 0.9500 . ?
C28 C29 1.389(3) . ?
C29 C30 1.393(2) . ?
C29 C48 1.516(4) . ?
C30 H30 0.9500 . ?
C32 H32A 0.9900 . ?
C32 H32B 0.9900 . ?
C32 C33 1.525(2) . ?
C33 H33A 0.9900 . ?
C33 H33B 0.9900 . ?
C33 C34 1.5246(19) . ?
C34 H34A 0.9900 . ?
C34 H34B 0.9900 . ?
C34 C35 1.528(2) . ?
C35 H35A 0.9900 . ?
C35 H35B 0.9900 . ?
C35 C36 1.5252(19) . ?
C36 H36A 0.9900 . ?
C36 H36B 0.9900 . ?
C36 C37 1.530(2) . ?
C37 H37A 0.9900 . ?
C37 H37B 0.9900 . ?
C37 C38 1.5278(19) . ?
C38 H38A 0.9900 . ?
C38 H38B 0.9900 . ?
C38 C39 1.526(2) . ?
C39 H39A 0.9900 . ?
C39 H39B 0.9900 . ?
C39 C40 1.5266(19) . ?
C40 H40A 0.9900 . ?
C40 H40B 0.9900 . ?
C40 C41 1.525(2) . ?
C41 H41A 0.9900 . ?
C41 H41B 0.9900 . ?
C41 C42 1.5311(19) . ?
C42 H42A 0.9900 . ?
C42 H42B 0.9900 . ?
C42 C43 1.527(2) . ?
C43 H43A 0.9900 . ?
C43 H43B 0.9900 . ?
C43 C44 1.5252(19) . ?
C44 H44A 0.9900 . ?
C44 H44B 0.9900 . ?
C44 C45 1.525(2) . ?
C45 H45A 0.9900 . ?
C45 H45B 0.9900 . ?
C45 C46 1.5222(19) . ?
C46 H46A 0.9900 . ?
C46 H46B 0.9900 . ?
C46 C47 1.506(2) . ?
O7 C49 1.243(2) . ?
N5 C49 1.324(2) . ?
N5 C50 1.455(2) . ?
N5 C51 1.450(2) . ?
C49 H49 0.9500 . ?
C50 H50A 0.9800 . ?
C50 H50B 0.9800 . ?
C50 H50C 0.9800 . ?
C51 H51A 0.9800 . ?
C51 H51B 0.9800 . ?
C51 H51C 0.9800 . ?
O8 C52 1.244(2) . ?
N6 C52 1.316(2) . ?
N6 C53 1.458(2) . ?
N6 C54 1.453(3) . ?
C52 H52 0.9500 . ?
C53 H53A 0.9800 . ?
C53 H53B 0.9800 . ?
C53 H53C 0.9800 . ?
C54 H54A 0.9800 . ?
C54 H54B 0.9800 . ?
C54 H54C 0.9800 . ?

loop_
_geom_hbond_atom_site_label_D
_geom_hbond_atom_site_label_H
_geom_hbond_atom_site_label_A
_geom_hbond_distance_DH
_geom_hbond_distance_HA
_geom_hbond_distance_DA
_geom_hbond_angle_DHA
_geom_hbond_site_symmetry_A
_geom_hbond_publ_flag
O2 H2 O7 0.90(3) 1.69(3) 2.5808(17) 172(2) . yes
N1 H1 O6 0.84(2) 2.11(2) 2.9200(18) 161.0(19) . yes
N2 H2A O6 0.83(2) 2.24(2) 2.9988(18) 152.8(19) . yes
O5 H5 O8 0.86(3) 1.74(3) 2.5818(17) 166(3) . yes
N3 H3 O3 0.90(2) 1.97(2) 2.8314(19) 161(2) . yes
N4 H4A O3 0.81(2) 2.29(2) 3.0134(19) 149.4(19) . yes

loop_
_geom_torsion_atom_site_label_1
_geom_torsion_atom_site_label_2
_geom_torsion_atom_site_label_3
_geom_torsion_atom_site_label_4
_geom_torsion
_geom_torsion_site_symmetry_1
_geom_torsion_site_symmetry_2
_geom_torsion_site_symmetry_3
_geom_torsion_site_symmetry_4
_geom_torsion_publ_flag
Cl1 C3 C4 C5 179.95(13) . . . . ?
Cl1A C5 C6 C1 175.4(9) . . . . ?
N1 C1 C2 C3 178.47(15) . . . . ?
N1 C1 C6 C5 179.96(16) . . . . ?
N2 C8 C9 C10 -176.55(13) . . . . ?
C1 N1 C7 O1 2.9(3) . . . . ?
C1 N1 C7 N2 -177.50(15) . . . . ?
C1 C2 C3 Cl1 -178.70(13) . . . . ?
C1 C2 C3 C4 1.9(3) . . . . ?
C1 C2 C3 C24A -176.4(10) . . . . ?
C2 C1 C6 C5 -0.1(3) . . . . ?
C2 C3 C4 C5 -0.7(3) . . . . ?
C2 C3 C24A F1A 158.3(11) . . . . ?
C2 C3 C24A F2A 34.7(18) . . . . ?
C2 C3 C24A F3A -85.9(14) . . . . ?
C3 C4 C5 Cl1A -175.3(8) . . . . ?
C3 C4 C5 C6 -1.0(3) . . . . ?
C3 C4 C5 C24 173.9(2) . . . . ?
C4 C3 C24A F1A -20.0(17) . . . . ?
C4 C3 C24A F2A -143.7(13) . . . . ?
C4 C3 C24A F3A 95.7(14) . . . . ?
C4 C5 C6 C1 1.3(3) . . . . ?
C4 C5 C24 F1 -89.7(3) . . . . ?
C4 C5 C24 F2 148.1(2) . . . . ?
C4 C5 C24 F3 29.1(3) . . . . ?
C6 C1 C2 C3 -1.5(3) . . . . ?
C6 C5 C24 F1 85.4(3) . . . . ?
C6 C5 C24 F2 -36.8(3) . . . . ?
C6 C5 C24 F3 -155.8(2) . . . . ?
C7 N1 C1 C2 -178.29(16) . . . . ?
C7 N1 C1 C6 1.7(3) . . . . ?
C7 N2 C8 C9 -176.71(15) . . . . ?
C8 N2 C7 O1 2.2(3) . . . . ?
C8 N2 C7 N1 -177.46(14) . . . . ?
C8 C9 C10 C11 179.85(14) . . . . ?
C9 C10 C11 C12 -179.71(14) . . . . ?
C10 C11 C12 C13 175.98(14) . . . . ?
C11 C12 C13 C14 179.05(14) . . . . ?
C12 C13 C14 C15 177.09(14) . . . . ?
C13 C14 C15 C16 -179.98(14) . . . . ?
C14 C15 C16 C17 179.12(14) . . . . ?
C15 C16 C17 C18 -179.25(14) . . . . ?
C16 C17 C18 C19 -179.79(14) . . . . ?
C17 C18 C19 C20 -179.15(14) . . . . ?
C18 C19 C20 C21 -179.65(15) . . . . ?
C19 C20 C21 C22 175.14(15) . . . . ?
C20 C21 C22 C23 -176.08(15) . . . . ?
C21 C22 C23 O2 166.11(15) . . . . ?
C21 C22 C23 O3 -13.1(3) . . . . ?
C24 C5 C6 C1 -173.6(2) . . . . ?
C24A C3 C4 C5 177.5(10) . . . . ?
Cl2 C27 C28 C29 -178.14(13) . . . . ?
Cl2A C29 C30 C25 -180.0(6) . . . . ?
N3 C25 C26 C27 -178.79(16) . . . . ?
N3 C25 C30 C29 179.31(16) . . . . ?
N4 C32 C33 C34 179.70(13) . . . . ?
C25 N3 C31 O4 -18.9(3) . . . . ?
C25 N3 C31 N4 161.89(17) . . . . ?
C25 C26 C27 Cl2 178.70(13) . . . . ?
C25 C26 C27 C28 -0.3(3) . . . . ?
C25 C26 C27 C48A -178.1(7) . . . . ?
C26 C25 C30 C29 1.5(3) . . . . ?
C26 C27 C28 C29 0.9(3) . . . . ?
C26 C27 C48A F4A 23.2(13) . . . . ?
C26 C27 C48A F5A 142.6(8) . . . . ?
C26 C27 C48A F6A -96.6(11) . . . . ?
C27 C28 C29 Cl2A 178.7(7) . . . . ?
C27 C28 C29 C30 -0.2(3) . . . . ?
C27 C28 C29 C48 177.1(2) . . . . ?
C28 C27 C48A F4A -154.7(8) . . . . ?
C28 C27 C48A F5A -35.3(13) . . . . ?
C28 C27 C48A F6A 85.4(11) . . . . ?
C28 C29 C30 C25 -1.0(3) . . . . ?
C28 C29 C48 F4 -65.9(4) . . . . ?
C28 C29 C48 F5 170.1(2) . . . . ?
C28 C29 C48 F6 53.1(3) . . . . ?
C30 C25 C26 C27 -0.9(3) . . . . ?
C30 C29 C48 F4 111.5(3) . . . . ?
C30 C29 C48 F5 -12.5(4) . . . . ?
C30 C29 C48 F6 -129.5(2) . . . . ?
C31 N3 C25 C26 -136.31(17) . . . . ?
C31 N3 C25 C30 45.9(3) . . . . ?
C31 N4 C32 C33 171.87(15) . . . . ?
C32 N4 C31 O4 4.8(3) . . . . ?
C32 N4 C31 N3 -175.99(15) . . . . ?
C32 C33 C34 C35 179.06(14) . . . . ?
C33 C34 C35 C36 177.29(13) . . . . ?
C34 C35 C36 C37 179.96(13) . . . . ?
C35 C36 C37 C38 178.14(13) . . . . ?
C36 C37 C38 C39 -179.91(14) . . . . ?
C37 C38 C39 C40 -179.30(13) . . . . ?
C38 C39 C40 C41 -179.01(13) . . . . ?
C39 C40 C41 C42 179.36(13) . . . . ?
C40 C41 C42 C43 -178.34(14) . . . . ?
C41 C42 C43 C44 179.87(14) . . . . ?
C42 C43 C44 C45 -179.40(14) . . . . ?
C43 C44 C45 C46 -177.83(14) . . . . ?
C44 C45 C46 C47 178.54(14) . . . . ?
C45 C46 C47 O5 -168.10(15) . . . . ?
C45 C46 C47 O6 12.6(3) . . . . ?
C48 C29 C30 C25 -178.2(2) . . . . ?
C48A C27 C28 C29 178.8(7) . . . . ?
C50 N5 C49 O7 -178.24(19) . . . . ?
C51 N5 C49 O7 1.3(3) . . . . ?
C53 N6 C52 O8 -178.99(18) . . . . ?
C54 N6 C52 O8 -1.4(3) . . . . ?

loop_
_exptl_oxdiff_crystal_face_indexfrac_h
_exptl_oxdiff_crystal_face_indexfrac_k
_exptl_oxdiff_crystal_face_indexfrac_l
_exptl_oxdiff_crystal_face_x
_exptl_oxdiff_crystal_face_y
_exptl_oxdiff_crystal_face_z
0.0006 0.9990 0.0015 0.1136 0.0053 -0.0378
-0.0006 -0.9990 -0.0015 -0.1136 -0.0053 0.0378
0.9993 0.0004 0.0022 0.0745 0.0014 0.1322
-0.9987 0.9986 -0.0007 0.0391 0.0039 -0.1700
-0.0006 -0.0006 0.9990 0.0026 0.0710 0.0103
0.0006 0.0006 -0.9990 -0.0026 -0.0710 -0.0103
3.9966 -6.9876 -5.9960 -0.5128 -0.4572 0.7321
